data_2203066
loop_
_publ_author_name
'Haddad, Salim F.'
'AlDamen, Murad A.'
'Willett, Roger D.'
'Twamley, Brendan'

_publ_section_title
;
 A copper(I) iodide chain with the 2-amino-4,6-dimethylpyridine cation
;
_journal_issue 1
_journal_name_full 'Acta Crystallographica Section E'
_journal_page_first m76
_journal_page_last m78
_journal_paper_doi 10.1107/S1600536803027715
_journal_volume 60
_journal_year 2004
_chemical_formula_iupac '[Cu I2 (C7 H11 N2)]'
_chemical_formula_moiety 'C7 H11 N2, Cu I2'
_chemical_formula_sum 'C7 H11 Cu I2 N2'
_chemical_formula_weight 440.52
_chemical_name_common '[2-A-4,6-DMPyH]CuI2'
_chemical_name_systematic
;
(2-Amino-4,6-dimethylpyridinium)diiodocopper(I)
;
_space_group_IT_number 12
_symmetry_cell_setting monoclinic
_symmetry_space_group_name_Hall '-C 2y'
_symmetry_space_group_name_H-M 'C 1 2/m 1'
_atom_sites_solution_hydrogens geom
_atom_sites_solution_primary direct
_atom_sites_solution_secondary difmap
_audit_creation_method SHELXL-97
_cell_angle_alpha 90.00
_cell_angle_beta 99.37(3)
_cell_angle_gamma 90.00
_cell_formula_units_Z 4
_cell_length_a 19.003(4)
_cell_length_b 6.7188(13)
_cell_length_c 9.2156(18)
_cell_measurement_reflns_used 4476
_cell_measurement_temperature 296(2)
_cell_measurement_theta_max 29.952
_cell_measurement_theta_min 2.172
_cell_volume 1160.9(4)
_computing_cell_refinement 'SAINT (Bruker, 1999)'
_computing_data_collection 'SMART (Bruker, 1999)'
_computing_data_reduction SAINT
_computing_molecular_graphics SHELXTL
_computing_publication_material SHELXTL
_computing_structure_refinement SHELXTL
_computing_structure_solution 'SHELXTL (Bruker, 1996)'
_diffrn_ambient_temperature 296(2)
_diffrn_detector_area_resol_mean 8.3
_diffrn_measured_fraction_theta_full 0.996
_diffrn_measured_fraction_theta_max 0.996
_diffrn_measurement_device_type 'Bruker/Siemens SMART APEX CCD'
_diffrn_measurement_method \w
_diffrn_radiation_monochromator graphite
_diffrn_radiation_source 'fine-focus sealed tube'
_diffrn_radiation_type MoK\a
_diffrn_radiation_wavelength 0.71073
_diffrn_reflns_av_R_equivalents 0.0287
_diffrn_reflns_av_sigmaI/netI 0.0344
_diffrn_reflns_limit_h_max 24
_diffrn_reflns_limit_h_min -24
_diffrn_reflns_limit_k_max 8
_diffrn_reflns_limit_k_min -8
_diffrn_reflns_limit_l_max 11
_diffrn_reflns_limit_l_min -11
_diffrn_reflns_number 7083
_diffrn_reflns_theta_full 27.49
_diffrn_reflns_theta_max 27.49
_diffrn_reflns_theta_min 2.17
_diffrn_standards_decay_% <0.01
_exptl_absorpt_coefficient_mu 7.155
_exptl_absorpt_correction_T_max 0.697
_exptl_absorpt_correction_T_min 0.070
_exptl_absorpt_correction_type multi-scan
_exptl_absorpt_process_details '(SADABS; Bruker, 1999)'
_exptl_crystal_colour colourless
_exptl_crystal_density_diffrn 2.509
_exptl_crystal_density_method 'not measured'
_exptl_crystal_description plate
_exptl_crystal_F_000 808
_exptl_crystal_size_max 0.44
_exptl_crystal_size_mid 0.31
_exptl_crystal_size_min 0.05
_refine_diff_density_max 1.080
_refine_diff_density_min -0.377
_refine_ls_extinction_method none
_refine_ls_goodness_of_fit_ref 1.058
_refine_ls_hydrogen_treatment constr
_refine_ls_matrix_type full
_refine_ls_number_parameters 72
_refine_ls_number_reflns 1434
_refine_ls_number_restraints 0
_refine_ls_restrained_S_all 1.058
_refine_ls_R_factor_all 0.0305
_refine_ls_R_factor_gt 0.0280
_refine_ls_shift/su_max 0.000
_refine_ls_shift/su_mean 0.000
_refine_ls_structure_factor_coef Fsqd
_refine_ls_weighting_details 'calc w = 1/[\s^2^(Fo^2^)+(0.0385P)^2^+1.2949P] where P = (Fo^2^+2Fc^2^)/3'
_refine_ls_weighting_scheme calc
_refine_ls_wR_factor_gt 0.0729
_refine_ls_wR_factor_ref 0.0750
_reflns_number_gt 1316
_reflns_number_total 1434
_reflns_threshold_expression I>2\s(I)
_cod_data_source_file hb6003.cif
_cod_data_source_block I
_cod_depositor_comments
;
The following automatic conversions were performed:
'_symmetry_cell_setting' value 'Monoclinic' changed to 'monoclinic'
according to '/home/saulius/struct/CIF-dictionaries/cif_core.dic'
dictionary named 'cif_core.dic' version 2.4.1 from 2010-06-29.

Automatic conversion script
Id: cif_fix_enum 1527 2010-12-29 10:47:43Z saulius 

The following automatic conversions were performed:

'_symmetry_cell_setting' value 'Monoclinic' changed to 'monoclinic'
according to /home/saulius/struct/CIF-dictionaries/cif_core.dic
dictionary named 'cif_core.dic' version 2.4.1 from 2010-06-29.

Automatic conversion script
Id: cif_fix_values 1715 2011-07-08 13:25:40Z adriana 
;
_cod_original_sg_symbol_H-M 'C 2/m'
_cod_database_code 2203066
_cod_database_fobs_code 2203066

loop_
_symmetry_equiv_pos_as_xyz
'x, y, z'
'-x, y, -z'
'x+1/2, y+1/2, z'
'-x+1/2, y+1/2, -z'
'-x, -y, -z'
'x, -y, z'
'-x+1/2, -y+1/2, -z'
'x+1/2, -y+1/2, z'

loop_
_atom_site_label
_atom_site_fract_x
_atom_site_fract_y
_atom_site_fract_z
_atom_site_U_iso_or_equiv
_atom_site_adp_type
_atom_site_calc_flag
_atom_site_refinement_flags
_atom_site_occupancy
_atom_site_type_symbol
C5 0.3372(3) 0.5000 0.3384(6) 0.0482(11) Uani d S 1 C
C4 0.2845(3) 0.5000 0.4248(7) 0.0530(12) Uani d S 1 C
H4 0.2967 0.5000 0.5267 0.064 Uiso calc SR 1 H
C3 0.2119(3) 0.5000 0.3586(7) 0.0512(12) Uani d S 1 C
C2 0.1959(3) 0.5000 0.2084(7) 0.0513(12) Uani d S 1 C
H2 0.1484 0.5000 0.1636 0.062 Uiso calc SR 1 H
C1 0.2483(3) 0.5000 0.1230(7) 0.0585(13) Uani d S 1 C
C6 0.1533(3) 0.5000 0.4500(9) 0.0710(17) Uani d S 1 C
H6A 0.1079 0.5000 0.3861 0.106 Uiso d S 1 H
H6B 0.1572 0.3833 0.5105 0.106 Uiso d . 1 H
C7 0.4152(3) 0.5000 0.3995(7) 0.0596(14) Uani d S 1 C
H7A 0.4424 0.5000 0.3204 0.089 Uiso d S 1 H
H7B 0.4269 0.6167 0.4591 0.089 Uiso d . 1 H
Cu 0.0000 0.25861(11) 0.0000 0.0642(2) Uani d S 1 Cu
I1 -0.049357(18) 0.5000 0.18719(4) 0.05131(13) Uani d S 1 I
I2 0.093627(17) 0.0000 0.14488(4) 0.05218(13) Uani d S 1 I
N1 0.3179(2) 0.5000 0.1907(5) 0.0548(11) Uani d S 1 N
H1 0.3509 0.5000 0.1369 0.066 Uiso calc SR 1 H
N2 0.2348(3) 0.5000 -0.0244(7) 0.089(2) Uani d S 1 N
H2B 0.1915 0.5000 -0.0696 0.106 Uiso calc SR 1 H
H2A 0.2695 0.5000 -0.0738 0.106 Uiso calc SR 1 H

loop_
_atom_site_aniso_label
_atom_site_aniso_U_11
_atom_site_aniso_U_22
_atom_site_aniso_U_33
_atom_site_aniso_U_12
_atom_site_aniso_U_13
_atom_site_aniso_U_23
C5 0.042(2) 0.045(2) 0.056(3) 0.000 0.002(2) 0.000
C4 0.051(3) 0.052(3) 0.056(3) 0.000 0.008(2) 0.000
C3 0.043(2) 0.037(2) 0.075(4) 0.000 0.014(2) 0.000
C2 0.039(2) 0.045(2) 0.067(4) 0.000 -0.001(2) 0.000
C1 0.045(3) 0.068(3) 0.058(3) 0.000 -0.004(2) 0.000
C6 0.056(3) 0.070(4) 0.093(5) 0.000 0.031(3) 0.000
C7 0.040(2) 0.066(3) 0.072(4) 0.000 0.005(2) 0.000
Cu 0.0609(4) 0.0658(4) 0.0664(5) 0.000 0.0122(3) 0.000
I1 0.0510(2) 0.0515(2) 0.0535(2) 0.000 0.01474(15) 0.000
I2 0.0451(2) 0.0489(2) 0.0592(2) 0.000 -0.00176(15) 0.000
N1 0.041(2) 0.068(3) 0.055(3) 0.000 0.0088(19) 0.000
N2 0.052(3) 0.147(6) 0.062(4) 0.000 -0.004(2) 0.000

loop_
_atom_type_symbol
_atom_type_description
_atom_type_scat_dispersion_real
_atom_type_scat_dispersion_imag
_atom_type_scat_source
C C 0.0033 0.0016 'International Tables Vol C Tables 4.2.6.8 and 6.1.1.4'
H H 0.0000 0.0000 'International Tables Vol C Tables 4.2.6.8 and 6.1.1.4'
Cu Cu 0.3201 1.2651 'International Tables Vol C Tables 4.2.6.8 and 6.1.1.4'
I I -0.4742 1.8119 'International Tables Vol C Tables 4.2.6.8 and 6.1.1.4'
N N 0.0061 0.0033 'International Tables Vol C Tables 4.2.6.8 and 6.1.1.4'

loop_
_geom_angle_atom_site_label_1
_geom_angle_atom_site_label_2
_geom_angle_atom_site_label_3
_geom_angle_site_symmetry_1
_geom_angle_site_symmetry_3
_geom_angle
_geom_angle_publ_flag
N1 C5 C4 . . 118.7(5) ?
N1 C5 C7 . . 117.9(5) ?
C4 C5 C7 . . 123.4(5) ?
C5 C4 C3 . . 120.0(5) ?
C5 C4 H4 . . 120.0 ?
C3 C4 H4 . . 120.0 ?
C2 C3 C4 . . 118.4(5) ?
C2 C3 C6 . . 120.3(5) ?
C4 C3 C6 . . 121.2(6) ?
C1 C2 C3 . . 121.4(5) ?
C1 C2 H2 . . 119.3 ?
C3 C2 H2 . . 119.3 ?
N2 C1 C2 . . 123.2(5) ?
N2 C1 N1 . . 118.2(6) ?
C2 C1 N1 . . 118.6(6) ?
C3 C6 H6A . . 109.2 ?
C3 C6 H6B . . 109.4 ?
H6A C6 H6B . . 109.5 ?
C5 C7 H7A . . 109.7 ?
C5 C7 H7B . . 109.7 ?
H7A C7 H7B . . 109.3 ?
I1 Cu I1 . 5_565 104.47(3) yes
I1 Cu I2 . 5 116.387(17) yes
I1 Cu I2 5_565 5 110.431(19) ?
I1 Cu I2 . . 110.431(19) yes
I1 Cu I2 5_565 . 116.387(17) ?
I2 Cu I2 5 . 99.24(3) yes
Cu I1 Cu . 5_565 75.53(3) yes
Cu I2 Cu 5 . 80.76(3) yes
C5 N1 C1 . . 122.9(5) ?
C5 N1 H1 . . 118.6 ?
C1 N1 H1 . . 118.6 ?
C1 N2 H2B . . 120.0 ?
C1 N2 H2A . . 120.0 ?
H2B N2 H2A . . 120.0 ?

loop_
_geom_bond_atom_site_label_1
_geom_bond_atom_site_label_2
_geom_bond_site_symmetry_2
_geom_bond_distance
_geom_bond_publ_flag
C5 N1 . 1.350(7) ?
C5 C4 . 1.376(8) ?
C5 C7 . 1.498(7) ?
C4 C3 . 1.415(7) ?
C4 H4 . 0.9300 ?
C3 C2 . 1.368(8) ?
C3 C6 . 1.502(8) ?
C2 C1 . 1.365(8) ?
C2 H2 . 0.9300 ?
C1 N2 . 1.340(9) ?
C1 N1 . 1.369(7) ?
C6 H6A . 0.9616 ?
C6 H6B . 0.9578 ?
C7 H7A . 0.9596 ?
C7 H7B . 0.9621 ?
Cu I1 . 2.6482(7) yes
Cu I1 5_565 2.6482(7) ?
Cu I2 5 2.6821(8) ?
Cu I2 . 2.6821(8) yes
Cu Cu 5_565 3.2437(17) yes
Cu Cu 5 3.4751(17) yes
I1 Cu 5_565 2.6482(7) ?
I1 I2 7 9.643(2) ?
I2 Cu 5 2.6821(8) ?
I2 I2 5 4.0864(15) ?
I2 I1 1_545 4.3778(7) ?
N1 H1 . 0.8600 ?
N2 H2B . 0.8600 ?
N2 H2A . 0.8600 ?

loop_
_geom_hbond_atom_site_label_D
_geom_hbond_atom_site_label_H
_geom_hbond_atom_site_label_A
_geom_hbond_site_symmetry_A
_geom_hbond_distance_DH
_geom_hbond_distance_HA
_geom_hbond_distance_DA
_geom_hbond_angle_DHA
_geom_hbond_publ_flag
N1 H1 I2 7 0.86 2.96 3.753(5) 155 yes
N2 H2B I1 5_565 0.86 2.74 3.599(5) 174 yes
N2 H2A I2 7 0.86 2.78 3.611(6) 162 yes

loop_
_geom_torsion_atom_site_label_1
_geom_torsion_atom_site_label_2
_geom_torsion_atom_site_label_3
_geom_torsion_atom_site_label_4
_geom_torsion_site_symmetry_1
_geom_torsion_site_symmetry_4
_geom_torsion
N1 C5 C4 C3 . . 0.0
C7 C5 C4 C3 . . 180.0
C5 C4 C3 C2 . . 0.0
C5 C4 C3 C6 . . 180.0000(10)
C4 C3 C2 C1 . . 0.0
C6 C3 C2 C1 . . 180.0
C3 C2 C1 N2 . . 180.0
C3 C2 C1 N1 . . 0.0
I2 Cu I1 Cu 5 5_565 -122.04(3)
I2 Cu I1 Cu . 5_565 125.87(2)
I1 Cu I2 Cu . 5 122.76(2)
I1 Cu I2 Cu 5_565 5 -118.40(2)
C4 C5 N1 C1 . . 0.0
C7 C5 N1 C1 . . 180.0
N2 C1 N1 C5 . . 180.0
C2 C1 N1 C5 . . 0.0
